data_7032565
loop_
_publ_author_name
'Kim, Jung-Mi'
'Kim, Young-Il'
'Park, Chee-Sung'
'Park, Cheol-Hee'

_publ_section_title
;
 Transformation of a layered perovskite to a defect perovskite via
 cooperative Li-insertion and O/N substitution.
;
_journal_issue 44
_journal_name_full 'Dalton transactions (Cambridge, England : 2003)'
_journal_page_first 16830
_journal_page_last 16837
_journal_paper_doi 10.1039/c4dt02335h
_journal_volume 43
_journal_year 2014
_chemical_formula_sum 'Li0.68 N2.96 O7.52 Sr3.32 Ta3.32'
_chemical_formula_weight 1058.14
_chemical_name_systematic ' ?'
_space_group_IT_number 140
_symmetry_cell_setting tetragonal
_symmetry_space_group_name_Hall '-I 4 2c'
_symmetry_space_group_name_H-M 'I 4/m c m'
_audit_creation_date 2014-07-31T15:01
_audit_creation_method 'from EXP file using GSAS2CIF'
_audit_update_record ' 2014-07-31T15:01  Initial CIF as created by GSAS2CIF'
_cell_angle_alpha 90.0
_cell_angle_beta 90.0
_cell_angle_gamma 90.0
_cell_formula_units_Z 1
_cell_length_a 5.69444(5)
_cell_length_b 5.69444
_cell_length_c 8.06977(15)
_cell_volume 261.676(5)
_computing_structure_refinement GSAS
_diffrn_radiation_polarisn_ratio 0.582
_diffrn_radiation_probe x-ray
_diffrn_radiation_wavelength 1.5406
_exptl_absorpt_correction_T_max 1.00000
_exptl_absorpt_correction_T_min 1.00000
_exptl_absorpt_process_details
;   GSAS Absorption/surface roughness correction: function number 0
 No correction is applied.
;
_pd_block_id 2014-07-31T15:01|LI02CIF|Young-Il_Kim|X-ray_Cu
_pd_calc_method 'Rietveld Refinement'
_pd_instr_location ' ?'
_pd_meas_number_of_points 8168
_pd_phase_name I4/mcm
_pd_proc_info_datetime 2014-07-31T15:01:29
_pd_proc_info_excluded_regions ' ?'
_pd_proc_ls_background_function
;   GSAS Background function number 7 with 16 terms.
 Linear interpolation
      1:    135.897     2:    146.621     3:    113.291     4:    112.412    
      5:    90.5216     6:    116.687     7:    69.9302     8:    86.4843    
      9:    80.4945    10:    84.7202    11:    88.4800    12:    84.5038    
     13:    107.678    14:    121.570    15:    135.494    16:    130.682    
;
_pd_proc_ls_peak_cutoff 0.00050
_pd_proc_ls_pref_orient_corr
;   March-Dollase
 AXIS  1 Ratio=     0.728 Frac     0.500  h= 1.000  k= 0.000  l= 0.000
 AXIS  2 Ratio=     0.981 Frac     0.500  h= 0.000  k= 0.000  l= 1.000
 Prefered orientation correction range: Min=   0.83972, Max=   1.28972
;
_pd_proc_ls_profile_function
;
 CW Profile function number 3 with  19 terms
 Pseudovoigt profile coefficients as parameterized in
 P. Thompson, D.E. Cox & J.B. Hastings (1987). J. Appl. Cryst.,20,79-83.
 Asymmetry correction of L.W. Finger, D.E. Cox & A. P. Jephcoat (1994).
 J. Appl. Cryst.,27,892-900.
 Peak tails are ignored  where the intensity is below 0.0005 times the peak
   Aniso. broadening axis   0.0   0.0   1.0
;
_pd_proc_ls_prof_R_factor 0.0638
_pd_proc_ls_prof_wR_expected 0.0475
_pd_proc_ls_prof_wR_factor 0.0888
_pd_proc_number_of_points 8168
_pd_spec_mounting ' ?'
_refine_ls_goodness_of_fit_all 1.87
_refine_ls_matrix_type full
_refine_ls_number_parameters 30
_refine_ls_number_restraints 0
_refine_ls_R_Fsqd_factor 0.02892
_refine_ls_shift/su_max 0.06
_refine_ls_shift/su_mean 0.00
_reflns_d_resolution_high 0.805
_reflns_d_resolution_low 4.035
_reflns_limit_h_max 7
_reflns_limit_h_min 0
_reflns_limit_k_max 5
_reflns_limit_k_min 0
_reflns_limit_l_max 10
_reflns_limit_l_min 0
_reflns_number_total 85
_cod_data_source_file c4dt02335h2.cif
_cod_data_source_block LI02CIF_publ
_cod_depositor_comments
;
The following automatic conversions were performed:

'_geom_bond_publ_flag' value 'N' changed to 'n' according to
/usr/data/users/saulius/crontab/automatic-downloads/rss-feeds/RSC/lib/dictionaries/cif_core.dic
dictionary named 'cif_core.dic' version 2.4.2 from 2011-04-26 (118
times).

'_geom_angle_publ_flag' value 'N' changed to 'n' according
to
/usr/data/users/saulius/crontab/automatic-downloads/rss-feeds/RSC/lib/dictionaries/cif_core.dic
dictionary named 'cif_core.dic' version 2.4.2 from 2011-04-26 (792
times).

Automatic conversion script
Id: cif_fix_values 2281 2013-09-26 08:29:07Z andrius 

 Adding full bibliography for 7032562--7032565.cif.
;
_cod_original_cell_volume 261.676(4)
_cod_database_code 7032565
_gsas_exptl_extinct_corr_t_min 1.00000
_gsas_exptl_extinct_corr_t_max 1.00000

loop_
_symmetry_equiv_pos_site_id
_symmetry_equiv_pos_as_xyz
1 +x,+y,+z
2 -y,+x,+z
3 -x,-y,+z
4 +y,-x,+z
5 -x,+y,+z+1/2
6 -y,-x,+z+1/2
7 +x,-y,+z+1/2
8 +y,+x,+z+1/2
-1 -x,-y,-z
-2 +y,-x,-z
-3 +x,+y,-z
-4 -y,+x,-z
-5 +x,-y,-z+1/2
-6 +y,+x,-z+1/2
-7 -x,+y,-z+1/2
-8 -y,-x,-z+1/2
101 +x+1/2,+y+1/2,+z+1/2
102 -y+1/2,+x+1/2,+z+1/2
103 -x+1/2,-y+1/2,+z+1/2
104 +y+1/2,-x+1/2,+z+1/2
105 -x+1/2,+y+1/2,+z
106 -y+1/2,-x+1/2,+z
107 +x+1/2,-y+1/2,+z
108 +y+1/2,+x+1/2,+z
-101 -x+1/2,-y+1/2,-z+1/2
-102 +y+1/2,-x+1/2,-z+1/2
-103 +x+1/2,+y+1/2,-z+1/2
-104 -y+1/2,+x+1/2,-z+1/2
-105 +x+1/2,-y+1/2,-z
-106 +y+1/2,+x+1/2,-z
-107 -x+1/2,+y+1/2,-z
-108 -y+1/2,-x+1/2,-z

loop_
_atom_site_type_symbol
_atom_site_label
_atom_site_fract_x
_atom_site_fract_y
_atom_site_fract_z
_atom_site_occupancy
_atom_site_thermal_displace_type
_atom_site_U_iso_or_equiv
_atom_site_symmetry_multiplicity
Sr Sr 0.0 0.5 0.25 0.83 Uiso 0.00570(13) 4
Ta Ta 0.0 0.0 0.0 0.83 Uiso 0.00455(9) 4
Li Li 0.0 0.0 0.0 0.17 Uiso 0.00455(9) 4
O O1 0.0 0.0 0.25 0.44 Uiso 0.0093(8) 4
N N1 0.0 0.0 0.25 0.18 Uiso 0.0093(8) 4
O O2 0.7721(7) 0.2721(7) 0.0 0.72 Uiso 0.0093(8) 8
N N2 0.7721(7) 0.2721(7) 0.0 0.28 Uiso 0.0093(8) 8

loop_
_atom_type_symbol
_atom_type_number_in_cell
_atom_type_scat_dispersion_real
_atom_type_scat_dispersion_imag
_atom_type_scat_Cromer_Mann_a1
_atom_type_scat_Cromer_Mann_a2
_atom_type_scat_Cromer_Mann_a3
_atom_type_scat_Cromer_Mann_a4
_atom_type_scat_Cromer_Mann_b1
_atom_type_scat_Cromer_Mann_b2
_atom_type_scat_Cromer_Mann_b3
_atom_type_scat_Cromer_Mann_b4
_atom_type_scat_Cromer_Mann_c
_atom_type_scat_source
Sr 3.32 0.000 0.000 17.5663 1.55640 9.81840 14.0988 5.42200 0.16640 2.66940 132.376 2.50640 International_Tables_Vol_C
Ta 3.32 0.000 0.000 29.2024 1.77333 15.2293 9.37046 14.5135 0.29598 4.76492 63.3644 9.24354 International_Tables_Vol_C
Li 0.68 0.000 0.000 1.12820 3.95460 0.75080 1.05240 0.61750 85.3905 0.46530 168.261 0.03770 International_Tables_Vol_C
O 7.52 0.000 0.000 3.04850 13.2771 2.28680 5.70110 1.54630 0.32390 0.86700 32.9089 0.25080 International_Tables_Vol_C
N 2.96 0.000 0.000 12.2126 0.00570 3.13220 9.89330 2.01250 28.9975 1.16630 0.58260 -11.529 International_Tables_Vol_C

loop_
_geom_angle_atom_site_label_1
_geom_angle_atom_site_label_2
_geom_angle_atom_site_label_3
_geom_angle
_geom_angle_site_symmetry_1
_geom_angle_site_symmetry_3
_geom_angle_publ_flag
Sr Sr Sr 90.0 2_555 2_565 n
Sr Sr Sr 90.0 2_555 2_655 n
Sr Sr Sr 180.0 2_555 2_665 n
Sr Sr Sr 90.0 2_555 5_554 n
Sr Sr Sr 90.0 2_555 5_555 n
Sr Sr Ta 54.76350(30) 2_555 1_555 n
Sr Sr Ta 125.23650(30) 2_555 1_565 n
Sr Sr Ta 54.76350(30) 2_555 5_555 n
Sr Sr Ta 125.23650(30) 2_555 5_565 n
Sr Sr Ta 54.76350(30) 2_555 101_455 n
Sr Sr Ta 125.23650(30) 2_555 101_555 n
Sr Sr Ta 54.76350(30) 2_555 105_453 n
Sr Sr Ta 125.23650(30) 2_555 105_553 n
Sr Sr Li 54.76350(30) 2_555 1_555 n
Sr Sr Li 125.23650(30) 2_555 1_565 n
Sr Sr Li 54.76350(30) 2_555 5_555 n
Sr Sr Li 125.23650(30) 2_555 5_565 n
Sr Sr Li 54.76350(30) 2_555 101_455 n
Sr Sr Li 125.23650(30) 2_555 101_555 n
Sr Sr Li 54.76350(30) 2_555 105_453 n
Sr Sr Li 125.23650(30) 2_555 105_553 n
Sr Sr O1 45.0 2_555 1_555 n
Sr Sr O1 135.0 2_555 1_565 n
Sr Sr O1 45.0 2_555 105_453 n
Sr Sr Sr 180.0 2_565 2_655 n
Sr Sr Sr 90.0 2_565 2_665 n
Sr Sr Sr 90.0 2_565 5_554 n
Sr Sr Sr 90.0 2_565 5_555 n
Sr Sr Ta 125.23650(30) 2_565 1_555 n
Sr Sr Ta 54.76350(30) 2_565 1_565 n
Sr Sr Ta 125.23650(30) 2_565 5_555 n
Sr Sr Ta 54.76350(30) 2_565 5_565 n
Sr Sr Ta 54.76350(30) 2_565 101_455 n
Sr Sr Ta 125.23650(30) 2_565 101_555 n
Sr Sr Ta 54.76350(30) 2_565 105_453 n
Sr Sr Ta 125.23650(30) 2_565 105_553 n
Sr Sr Li 125.23650(30) 2_565 1_555 n
Sr Sr Li 54.76350(30) 2_565 1_565 n
Sr Sr Li 125.23650(30) 2_565 5_555 n
Sr Sr Li 54.76350(30) 2_565 5_565 n
Sr Sr Li 54.76350(30) 2_565 101_455 n
Sr Sr Li 125.23650(30) 2_565 101_555 n
Sr Sr Li 54.76350(30) 2_565 105_453 n
Sr Sr Li 125.23650(30) 2_565 105_553 n
Sr Sr O1 135.0 2_565 1_555 n
Sr Sr O1 45.0 2_565 1_565 n
Sr Sr O1 45.0 2_565 105_453 n
Sr Sr Sr 90.0 2_655 2_665 n
Sr Sr Sr 90.0 2_655 5_554 n
Sr Sr Sr 90.0 2_655 5_555 n
Sr Sr Ta 54.76350(30) 2_655 1_555 n
Sr Sr Ta 125.23650(30) 2_655 1_565 n
Sr Sr Ta 54.76350(30) 2_655 5_555 n
Sr Sr Ta 125.23650(30) 2_655 5_565 n
Sr Sr Ta 125.23650(30) 2_655 101_455 n
Sr Sr Ta 54.76350(30) 2_655 101_555 n
Sr Sr Ta 125.23650(30) 2_655 105_453 n
Sr Sr Ta 54.76350(30) 2_655 105_553 n
Sr Sr Li 54.76350(30) 2_655 1_555 n
Sr Sr Li 125.23650(30) 2_655 1_565 n
Sr Sr Li 54.76350(30) 2_655 5_555 n
Sr Sr Li 125.23650(30) 2_655 5_565 n
Sr Sr Li 125.23650(30) 2_655 101_455 n
Sr Sr Li 54.76350(30) 2_655 101_555 n
Sr Sr Li 125.23650(30) 2_655 105_453 n
Sr Sr Li 54.76350(30) 2_655 105_553 n
Sr Sr O1 45.0 2_655 1_555 n
Sr Sr O1 135.0 2_655 1_565 n
Sr Sr O1 135.0 2_655 105_453 n
Sr Sr Sr 90.0 2_665 5_554 n
Sr Sr Sr 90.0 2_665 5_555 n
Sr Sr Ta 125.23650(30) 2_665 1_555 n
Sr Sr Ta 54.76350(30) 2_665 1_565 n
Sr Sr Ta 125.23650(30) 2_665 5_555 n
Sr Sr Ta 54.76350(30) 2_665 5_565 n
Sr Sr Ta 125.23650(30) 2_665 101_455 n
Sr Sr Ta 54.76350(30) 2_665 101_555 n
Sr Sr Ta 125.23650(30) 2_665 105_453 n
Sr Sr Ta 54.76350(30) 2_665 105_553 n
Sr Sr Li 125.23650(30) 2_665 1_555 n
Sr Sr Li 54.76350(30) 2_665 1_565 n
Sr Sr Li 125.23650(30) 2_665 5_555 n
Sr Sr Li 54.76350(30) 2_665 5_565 n
Sr Sr Li 125.23650(30) 2_665 101_455 n
Sr Sr Li 54.76350(30) 2_665 101_555 n
Sr Sr Li 125.23650(30) 2_665 105_453 n
Sr Sr Li 54.76350(30) 2_665 105_553 n
Sr Sr O1 135.0 2_665 1_555 n
Sr Sr O1 45.0 2_665 1_565 n
Sr Sr O1 135.0 2_665 105_453 n
Sr Sr Sr 180.0 5_554 5_555 n
Sr Sr Ta 54.6799(6) 5_554 1_555 n
Sr Sr Ta 54.6799(6) 5_554 1_565 n
Sr Sr Ta 125.3201(6) 5_554 5_555 n
Sr Sr Ta 125.3201(6) 5_554 5_565 n
Sr Sr Ta 125.3201(6) 5_554 101_455 n
Sr Sr Ta 125.3201(6) 5_554 101_555 n
Sr Sr Ta 54.6799(6) 5_554 105_453 n
Sr Sr Ta 54.6799(6) 5_554 105_553 n
Sr Sr Li 54.6799(6) 5_554 1_555 n
Sr Sr Li 54.6799(6) 5_554 1_565 n
Sr Sr Li 125.3201(6) 5_554 5_555 n
Sr Sr Li 125.3201(6) 5_554 5_565 n
Sr Sr Li 125.3201(6) 5_554 101_455 n
Sr Sr Li 125.3201(6) 5_554 101_555 n
Sr Sr Li 54.6799(6) 5_554 105_453 n
Sr Sr Li 54.6799(6) 5_554 105_553 n
Sr Sr O1 90.0 5_554 1_555 n
Sr Sr O1 90.0 5_554 1_565 n
Sr Sr O1 90.0 5_554 105_453 n
Sr Sr Ta 125.3201(6) 5_555 1_555 n
Sr Sr Ta 125.3201(6) 5_555 1_565 n
Sr Sr Ta 54.6799(6) 5_555 5_555 n
Sr Sr Ta 54.6799(6) 5_555 5_565 n
Sr Sr Ta 54.6799(6) 5_555 101_455 n
Sr Sr Ta 54.6799(6) 5_555 101_555 n
Sr Sr Ta 125.3201(6) 5_555 105_453 n
Sr Sr Ta 125.3201(6) 5_555 105_553 n
Sr Sr Li 125.3201(6) 5_555 1_555 n
Sr Sr Li 125.3201(6) 5_555 1_565 n
Sr Sr Li 54.6799(6) 5_555 5_555 n
Sr Sr Li 54.6799(6) 5_555 5_565 n
Sr Sr Li 54.6799(6) 5_555 101_455 n
Sr Sr Li 54.6799(6) 5_555 101_555 n
Sr Sr Li 125.3201(6) 5_555 105_453 n
Sr Sr Li 125.3201(6) 5_555 105_553 n
Sr Sr O1 90.0 5_555 1_555 n
Sr Sr O1 90.0 5_555 1_565 n
Sr Sr O1 90.0 5_555 105_453 n
Ta Sr Ta 109.3598(11) 1_555 1_565 n
Ta Sr Ta 70.6402(11) 1_555 5_555 n
Ta Sr Ta 180.0 1_555 5_565 n
Ta Sr Ta 109.5269(6) 1_555 101_455 n
Ta Sr Ta 109.5269(6) 1_555 101_555 n
Ta Sr Ta 70.4731(6) 1_555 105_453 n
Ta Sr Ta 70.4731(6) 1_555 105_553 n
Ta Sr Li 0.0 1_555 1_555 n
Ta Sr Li 109.3598(11) 1_555 1_565 n
Ta Sr Li 70.6402(11) 1_555 5_555 n
Ta Sr Li 180.0 1_555 5_565 n
Ta Sr Li 109.5269(6) 1_555 101_455 n
Ta Sr Li 109.5269(6) 1_555 101_555 n
Ta Sr Li 70.4731(6) 1_555 105_453 n
Ta Sr Li 70.4731(6) 1_555 105_553 n
Ta Sr O1 35.3201(6) 1_555 1_555 n
Ta Sr O1 144.6799(6) 1_555 1_565 n
Ta Sr O1 90.0 1_555 105_453 n
Ta Sr Ta 180.0 1_565 5_555 n
Ta Sr Ta 70.6402(11) 1_565 5_565 n
Ta Sr Ta 109.5269(6) 1_565 101_455 n
Ta Sr Ta 109.5269(6) 1_565 101_555 n
Ta Sr Ta 70.4731(6) 1_565 105_453 n
Ta Sr Ta 70.4731(6) 1_565 105_553 n
Ta Sr Li 109.3598(11) 1_565 1_555 n
Ta Sr Li 0.0 1_565 1_565 n
Ta Sr Li 180.0 1_565 5_555 n
Ta Sr Li 70.6402(11) 1_565 5_565 n
Ta Sr Li 109.5269(6) 1_565 101_455 n
Ta Sr Li 109.5269(6) 1_565 101_555 n
Ta Sr Li 70.4731(6) 1_565 105_453 n
Ta Sr Li 70.4731(6) 1_565 105_553 n
Ta Sr O1 144.6799(6) 1_565 1_555 n
Ta Sr O1 35.3201(6) 1_565 1_565 n
Ta Sr O1 90.0 1_565 105_453 n
Ta Sr Ta 109.3598(11) 5_555 5_565 n
Ta Sr Ta 70.4731(6) 5_555 101_455 n
Ta Sr Ta 70.4731(6) 5_555 101_555 n
Ta Sr Ta 109.5269(6) 5_555 105_453 n
Ta Sr Ta 109.5269(6) 5_555 105_553 n
Ta Sr Li 70.6402(11) 5_555 1_555 n
Ta Sr Li 180.0 5_555 1_565 n
Ta Sr Li 0.0 5_555 5_555 n
Ta Sr Li 109.3598(11) 5_555 5_565 n
Ta Sr Li 70.4731(6) 5_555 101_455 n
Ta Sr Li 70.4731(6) 5_555 101_555 n
Ta Sr Li 109.5269(6) 5_555 105_453 n
Ta Sr Li 109.5269(6) 5_555 105_553 n
Ta Sr O1 35.3201(6) 5_555 1_555 n
Ta Sr O1 144.6799(6) 5_555 1_565 n
Ta Sr O1 90.0 5_555 105_453 n
Ta Sr Ta 70.4731(6) 5_565 101_455 n
Ta Sr Ta 70.4731(6) 5_565 101_555 n
Ta Sr Ta 109.5269(6) 5_565 105_453 n
Ta Sr Ta 109.5269(6) 5_565 105_553 n
Ta Sr Li 180.0 5_565 1_555 n
Ta Sr Li 70.6402(11) 5_565 1_565 n
Ta Sr Li 109.3598(11) 5_565 5_555 n
Ta Sr Li 0.0 5_565 5_565 n
Ta Sr Li 70.4731(6) 5_565 101_455 n
Ta Sr Li 70.4731(6) 5_565 101_555 n
Ta Sr Li 109.5269(6) 5_565 105_453 n
Ta Sr Li 109.5269(6) 5_565 105_553 n
Ta Sr O1 144.6799(6) 5_565 1_555 n
Ta Sr O1 35.3201(6) 5_565 1_565 n
Ta Sr O1 90.0 5_565 105_453 n
Ta Sr Ta 109.3598(11) 101_455 101_555 n
Ta Sr Ta 70.6402(11) 101_455 105_453 n
Ta Sr Ta 180.0 101_455 105_553 n
Ta Sr Li 109.5269(6) 101_455 1_555 n
Ta Sr Li 109.5269(6) 101_455 1_565 n
Ta Sr Li 70.4731(6) 101_455 5_555 n
Ta Sr Li 70.4731(6) 101_455 5_565 n
Ta Sr Li 0.0 101_455 101_455 n
Ta Sr Li 109.3598(11) 101_455 101_555 n
Ta Sr Li 70.6402(11) 101_455 105_453 n
Ta Sr Li 180.0 101_455 105_553 n
Ta Sr O1 90.0 101_455 1_555 n
Ta Sr O1 90.0 101_455 1_565 n
Ta Sr O1 35.3201(6) 101_455 105_453 n
Ta Sr Ta 180.0 101_555 105_453 n
Ta Sr Ta 70.6402(11) 101_555 105_553 n
Ta Sr Li 109.5269(6) 101_555 1_555 n
Ta Sr Li 109.5269(6) 101_555 1_565 n
Ta Sr Li 70.4731(6) 101_555 5_555 n
Ta Sr Li 70.4731(6) 101_555 5_565 n
Ta Sr Li 109.3598(11) 101_555 101_455 n
Ta Sr Li 0.0 101_555 101_555 n
Ta Sr Li 180.0 101_555 105_453 n
Ta Sr Li 70.6402(11) 101_555 105_553 n
Ta Sr O1 90.0 101_555 1_555 n
Ta Sr O1 90.0 101_555 1_565 n
Ta Sr O1 144.6799(6) 101_555 105_453 n
Ta Sr Ta 109.3598(11) 105_453 105_553 n
Ta Sr Li 70.4731(6) 105_453 1_555 n
Ta Sr Li 70.4731(6) 105_453 1_565 n
Ta Sr Li 109.5269(6) 105_453 5_555 n
Ta Sr Li 109.5269(6) 105_453 5_565 n
Ta Sr Li 70.6402(11) 105_453 101_455 n
Ta Sr Li 180.0 105_453 101_555 n
Ta Sr Li 0.0 105_453 105_453 n
Ta Sr Li 109.3598(11) 105_453 105_553 n
Ta Sr O1 90.0 105_453 1_555 n
Ta Sr O1 90.0 105_453 1_565 n
Ta Sr O1 35.3201(6) 105_453 105_453 n
Ta Sr Li 70.4731(6) 105_553 1_555 n
Ta Sr Li 70.4731(6) 105_553 1_565 n
Ta Sr Li 109.5269(6) 105_553 5_555 n
Ta Sr Li 109.5269(6) 105_553 5_565 n
Ta Sr Li 180.0 105_553 101_455 n
Ta Sr Li 70.6402(11) 105_553 101_555 n
Ta Sr Li 109.3598(11) 105_553 105_453 n
Ta Sr Li 0.0 105_553 105_553 n
Ta Sr O1 90.0 105_553 1_555 n
Ta Sr O1 90.0 105_553 1_565 n
Ta Sr O1 144.6799(6) 105_553 105_453 n
Li Sr Li 109.3598(11) 1_555 1_565 n
Li Sr Li 70.6402(11) 1_555 5_555 n
Li Sr Li 180.0 1_555 5_565 n
Li Sr Li 109.5269(6) 1_555 101_455 n
Li Sr Li 109.5269(6) 1_555 101_555 n
Li Sr Li 70.4731(6) 1_555 105_453 n
Li Sr Li 70.4731(6) 1_555 105_553 n
Li Sr O1 35.3201(6) 1_555 1_555 n
Li Sr O1 144.6799(6) 1_555 1_565 n
Li Sr O1 90.0 1_555 105_453 n
Li Sr Li 180.0 1_565 5_555 n
Li Sr Li 70.6402(11) 1_565 5_565 n
Li Sr Li 109.5269(6) 1_565 101_455 n
Li Sr Li 109.5269(6) 1_565 101_555 n
Li Sr Li 70.4731(6) 1_565 105_453 n
Li Sr Li 70.4731(6) 1_565 105_553 n
Li Sr O1 144.6799(6) 1_565 1_555 n
Li Sr O1 35.3201(6) 1_565 1_565 n
Li Sr O1 90.0 1_565 105_453 n
Li Sr Li 109.3598(11) 5_555 5_565 n
Li Sr Li 70.4731(6) 5_555 101_455 n
Li Sr Li 70.4731(6) 5_555 101_555 n
Li Sr Li 109.5269(6) 5_555 105_453 n
Li Sr Li 109.5269(6) 5_555 105_553 n
Li Sr O1 35.3201(6) 5_555 1_555 n
Li Sr O1 144.6799(6) 5_555 1_565 n
Li Sr O1 90.0 5_555 105_453 n
Li Sr Li 70.4731(6) 5_565 101_455 n
Li Sr Li 70.4731(6) 5_565 101_555 n
Li Sr Li 109.5269(6) 5_565 105_453 n
Li Sr Li 109.5269(6) 5_565 105_553 n
Li Sr O1 144.6799(6) 5_565 1_555 n
Li Sr O1 35.3201(6) 5_565 1_565 n
Li Sr O1 90.0 5_565 105_453 n
Li Sr Li 109.3598(11) 101_455 101_555 n
Li Sr Li 70.6402(11) 101_455 105_453 n
Li Sr Li 180.0 101_455 105_553 n
Li Sr O1 90.0 101_455 1_555 n
Li Sr O1 90.0 101_455 1_565 n
Li Sr O1 35.3201(6) 101_455 105_453 n
Li Sr Li 180.0 101_555 105_453 n
Li Sr Li 70.6402(11) 101_555 105_553 n
Li Sr O1 90.0 101_555 1_555 n
Li Sr O1 90.0 101_555 1_565 n
Li Sr O1 144.6799(6) 101_555 105_453 n
Li Sr Li 109.3598(11) 105_453 105_553 n
Li Sr O1 90.0 105_453 1_555 n
Li Sr O1 90.0 105_453 1_565 n
Li Sr O1 35.3201(6) 105_453 105_453 n
Li Sr O1 90.0 105_553 1_555 n
Li Sr O1 90.0 105_553 1_565 n
Li Sr O1 144.6799(6) 105_553 105_453 n
O1 Sr O1 180.0 1_555 1_565 n
O1 Sr O1 90.0 1_555 105_453 n
O1 Sr O1 90.0 1_565 105_453 n
Sr Ta Sr 109.3598(11) 1_545 1_555 n
Sr Ta Sr 70.4731(6) 1_545 2_555 n
Sr Ta Sr 70.4731(6) 1_545 2_655 n
Sr Ta Sr 70.6402(11) 1_545 5_544 n
Sr Ta Sr 180.0 1_545 5_554 n
Sr Ta Sr 109.5269(6) 1_545 6_554 n
Sr Ta Sr 109.5269(6) 1_545 6_654 n
Sr Ta O1 54.6799(6) 1_545 1_555 n
Sr Ta O1 125.3201(6) 1_545 5_554 n
Sr Ta N1 54.6799(6) 1_545 1_555 n
Sr Ta N1 125.3201(6) 1_545 5_554 n
Sr Ta O2 128.71(11) 1_545 1_455 n
Sr Ta O2 58.40(12) 1_545 2_545 n
Sr Ta O2 51.29(11) 1_545 3_655 n
Sr Ta O2 121.60(12) 1_545 4_565 n
Sr Ta N2 128.71(11) 1_545 1_455 n
Sr Ta N2 58.40(12) 1_545 2_545 n
Sr Ta N2 51.29(11) 1_545 3_655 n
Sr Ta N2 121.60(12) 1_545 4_565 n
Sr Ta Sr 70.4731(6) 1_555 2_555 n
Sr Ta Sr 70.4731(6) 1_555 2_655 n
Sr Ta Sr 180.0 1_555 5_544 n
Sr Ta Sr 70.6402(11) 1_555 5_554 n
Sr Ta Sr 109.5269(6) 1_555 6_554 n
Sr Ta Sr 109.5269(6) 1_555 6_654 n
Sr Ta O1 54.6799(6) 1_555 1_555 n
Sr Ta O1 125.3201(6) 1_555 5_554 n
Sr Ta N1 54.6799(6) 1_555 1_555 n
Sr Ta N1 125.3201(6) 1_555 5_554 n
Sr Ta O2 51.29(11) 1_555 1_455 n
Sr Ta O2 121.60(12) 1_555 2_545 n
Sr Ta O2 128.71(11) 1_555 3_655 n
Sr Ta O2 58.40(12) 1_555 4_565 n
Sr Ta N2 51.29(11) 1_555 1_455 n
Sr Ta N2 121.60(12) 1_555 2_545 n
Sr Ta N2 128.71(11) 1_555 3_655 n
Sr Ta N2 58.40(12) 1_555 4_565 n
Sr Ta Sr 109.3598(11) 2_555 2_655 n
Sr Ta Sr 109.5269(6) 2_555 5_544 n
Sr Ta Sr 109.5269(6) 2_555 5_554 n
Sr Ta Sr 70.6402(11) 2_555 6_554 n
Sr Ta Sr 180.0 2_555 6_654 n
Sr Ta O1 54.6799(6) 2_555 1_555 n
Sr Ta O1 125.3201(6) 2_555 5_554 n
Sr Ta N1 54.6799(6) 2_555 1_555 n
Sr Ta N1 125.3201(6) 2_555 5_554 n
Sr Ta O2 58.40(12) 2_555 1_455 n
Sr Ta O2 51.29(11) 2_555 2_545 n
Sr Ta O2 121.60(12) 2_555 3_655 n
Sr Ta O2 128.71(11) 2_555 4_565 n
Sr Ta N2 58.40(12) 2_555 1_455 n
Sr Ta N2 51.29(11) 2_555 2_545 n
Sr Ta N2 121.60(12) 2_555 3_655 n
Sr Ta N2 128.71(11) 2_555 4_565 n
Sr Ta Sr 109.5269(6) 2_655 5_544 n
Sr Ta Sr 109.5269(6) 2_655 5_554 n
Sr Ta Sr 180.0 2_655 6_554 n
Sr Ta Sr 70.6402(11) 2_655 6_654 n
Sr Ta O1 54.6799(6) 2_655 1_555 n
Sr Ta O1 125.3201(6) 2_655 5_554 n
Sr Ta N1 54.6799(6) 2_655 1_555 n
Sr Ta N1 125.3201(6) 2_655 5_554 n
Sr Ta O2 121.60(12) 2_655 1_455 n
Sr Ta O2 128.71(11) 2_655 2_545 n
Sr Ta O2 58.40(12) 2_655 3_655 n
Sr Ta O2 51.29(11) 2_655 4_565 n
Sr Ta N2 121.60(12) 2_655 1_455 n
Sr Ta N2 128.71(11) 2_655 2_545 n
Sr Ta N2 58.40(12) 2_655 3_655 n
Sr Ta N2 51.29(11) 2_655 4_565 n
Sr Ta Sr 109.3598(11) 5_544 5_554 n
Sr Ta Sr 70.4731(6) 5_544 6_554 n
Sr Ta Sr 70.4731(6) 5_544 6_654 n
Sr Ta O1 125.3201(6) 5_544 1_555 n
Sr Ta O1 54.6799(6) 5_544 5_554 n
Sr Ta N1 125.3201(6) 5_544 1_555 n
Sr Ta N1 54.6799(6) 5_544 5_554 n
Sr Ta O2 128.71(11) 5_544 1_455 n
Sr Ta O2 58.40(12) 5_544 2_545 n
Sr Ta O2 51.29(11) 5_544 3_655 n
Sr Ta O2 121.60(12) 5_544 4_565 n
Sr Ta N2 128.71(11) 5_544 1_455 n
Sr Ta N2 58.40(12) 5_544 2_545 n
Sr Ta N2 51.29(11) 5_544 3_655 n
Sr Ta N2 121.60(12) 5_544 4_565 n
Sr Ta Sr 70.4731(6) 5_554 6_554 n
Sr Ta Sr 70.4731(6) 5_554 6_654 n
Sr Ta O1 125.3201(6) 5_554 1_555 n
Sr Ta O1 54.6799(6) 5_554 5_554 n
Sr Ta N1 125.3201(6) 5_554 1_555 n
Sr Ta N1 54.6799(6) 5_554 5_554 n
Sr Ta O2 51.29(11) 5_554 1_455 n
Sr Ta O2 121.60(12) 5_554 2_545 n
Sr Ta O2 128.71(11) 5_554 3_655 n
Sr Ta O2 58.40(12) 5_554 4_565 n
Sr Ta N2 51.29(11) 5_554 1_455 n
Sr Ta N2 121.60(12) 5_554 2_545 n
Sr Ta N2 128.71(11) 5_554 3_655 n
Sr Ta N2 58.40(12) 5_554 4_565 n
Sr Ta Sr 109.3598(11) 6_554 6_654 n
Sr Ta O1 125.3201(6) 6_554 1_555 n
Sr Ta O1 54.6799(6) 6_554 5_554 n
Sr Ta N1 125.3201(6) 6_554 1_555 n
Sr Ta N1 54.6799(6) 6_554 5_554 n
Sr Ta O2 58.40(12) 6_554 1_455 n
Sr Ta O2 51.29(11) 6_554 2_545 n
Sr Ta O2 121.60(12) 6_554 3_655 n
Sr Ta O2 128.71(11) 6_554 4_565 n
Sr Ta N2 58.40(12) 6_554 1_455 n
Sr Ta N2 51.29(11) 6_554 2_545 n
Sr Ta N2 121.60(12) 6_554 3_655 n
Sr Ta N2 128.71(11) 6_554 4_565 n
Sr Ta O1 125.3201(6) 6_654 1_555 n
Sr Ta O1 54.6799(6) 6_654 5_554 n
Sr Ta N1 125.3201(6) 6_654 1_555 n
Sr Ta N1 54.6799(6) 6_654 5_554 n
Sr Ta O2 121.60(12) 6_654 1_455 n
Sr Ta O2 128.71(11) 6_654 2_545 n
Sr Ta O2 58.40(12) 6_654 3_655 n
Sr Ta O2 51.29(11) 6_654 4_565 n
Sr Ta N2 121.60(12) 6_654 1_455 n
Sr Ta N2 128.71(11) 6_654 2_545 n
Sr Ta N2 58.40(12) 6_654 3_655 n
Sr Ta N2 51.29(11) 6_654 4_565 n
O1 Ta O1 180.0 1_555 5_554 n
O1 Ta N1 0.0 1_555 1_555 n
O1 Ta N1 180.0 1_555 5_554 n
O1 Ta O2 90.0 1_555 1_455 n
O1 Ta O2 90.0 1_555 2_545 n
O1 Ta O2 90.0 1_555 3_655 n
O1 Ta O2 90.0 1_555 4_565 n
O1 Ta N2 90.0 1_555 1_455 n
O1 Ta N2 90.0 1_555 2_545 n
O1 Ta N2 90.0 1_555 3_655 n
O1 Ta N2 90.0 1_555 4_565 n
O1 Ta N1 180.0 5_554 1_555 n
O1 Ta N1 0.0 5_554 5_554 n
O1 Ta O2 90.0 5_554 1_455 n
O1 Ta O2 90.0 5_554 2_545 n
O1 Ta O2 90.0 5_554 3_655 n
O1 Ta O2 90.0 5_554 4_565 n
O1 Ta N2 90.0 5_554 1_455 n
O1 Ta N2 90.0 5_554 2_545 n
O1 Ta N2 90.0 5_554 3_655 n
O1 Ta N2 90.0 5_554 4_565 n
N1 Ta N1 180.0 1_555 5_554 n
N1 Ta O2 90.0 1_555 1_455 n
N1 Ta O2 90.0 1_555 2_545 n
N1 Ta O2 90.0 1_555 3_655 n
N1 Ta O2 90.0 1_555 4_565 n
N1 Ta N2 90.0 1_555 1_455 n
N1 Ta N2 90.0 1_555 2_545 n
N1 Ta N2 90.0 1_555 3_655 n
N1 Ta N2 90.0 1_555 4_565 n
N1 Ta O2 90.0 5_554 1_455 n
N1 Ta O2 90.0 5_554 2_545 n
N1 Ta O2 90.0 5_554 3_655 n
N1 Ta O2 90.0 5_554 4_565 n
N1 Ta N2 90.0 5_554 1_455 n
N1 Ta N2 90.0 5_554 2_545 n
N1 Ta N2 90.0 5_554 3_655 n
N1 Ta N2 90.0 5_554 4_565 n
O2 Ta O2 90.0 1_455 2_545 n
O2 Ta O2 180.0 1_455 3_655 n
O2 Ta O2 90.0 1_455 4_565 n
O2 Ta N2 0.0 1_455 1_455 n
O2 Ta N2 90.0 1_455 2_545 n
O2 Ta N2 180.0 1_455 3_655 n
O2 Ta N2 90.0 1_455 4_565 n
O2 Ta O2 90.0 2_545 3_655 n
O2 Ta O2 180.0 2_545 4_565 n
O2 Ta N2 90.0 2_545 1_455 n
O2 Ta N2 0.0 2_545 2_545 n
O2 Ta N2 90.0 2_545 3_655 n
O2 Ta N2 180.0 2_545 4_565 n
O2 Ta O2 90.0 3_655 4_565 n
O2 Ta N2 180.0 3_655 1_455 n
O2 Ta N2 90.0 3_655 2_545 n
O2 Ta N2 0.0 3_655 3_655 n
O2 Ta N2 90.0 3_655 4_565 n
O2 Ta N2 90.0 4_565 1_455 n
O2 Ta N2 180.0 4_565 2_545 n
O2 Ta N2 90.0 4_565 3_655 n
O2 Ta N2 0.0 4_565 4_565 n
N2 Ta N2 90.0 1_455 2_545 n
N2 Ta N2 180.0 1_455 3_655 n
N2 Ta N2 90.0 1_455 4_565 n
N2 Ta N2 90.0 2_545 3_655 n
N2 Ta N2 180.0 2_545 4_565 n
N2 Ta N2 90.0 3_655 4_565 n
Sr Li Sr 109.3598(11) 1_545 1_555 n
Sr Li Sr 70.4731(6) 1_545 2_555 n
Sr Li Sr 70.4731(6) 1_545 2_655 n
Sr Li Sr 70.6402(11) 1_545 5_544 n
Sr Li Sr 180.0 1_545 5_554 n
Sr Li Sr 109.5269(6) 1_545 6_554 n
Sr Li Sr 109.5269(6) 1_545 6_654 n
Sr Li O1 54.6799(6) 1_545 1_555 n
Sr Li O1 125.3201(6) 1_545 5_554 n
Sr Li N1 54.6799(6) 1_545 1_555 n
Sr Li N1 125.3201(6) 1_545 5_554 n
Sr Li O2 128.71(11) 1_545 1_455 n
Sr Li O2 58.40(12) 1_545 2_545 n
Sr Li O2 51.29(11) 1_545 3_655 n
Sr Li O2 121.60(12) 1_545 4_565 n
Sr Li N2 128.71(11) 1_545 1_455 n
Sr Li N2 58.40(12) 1_545 2_545 n
Sr Li N2 51.29(11) 1_545 3_655 n
Sr Li N2 121.60(12) 1_545 4_565 n
Sr Li Sr 70.4731(6) 1_555 2_555 n
Sr Li Sr 70.4731(6) 1_555 2_655 n
Sr Li Sr 180.0 1_555 5_544 n
Sr Li Sr 70.6402(11) 1_555 5_554 n
Sr Li Sr 109.5269(6) 1_555 6_554 n
Sr Li Sr 109.5269(6) 1_555 6_654 n
Sr Li O1 54.6799(6) 1_555 1_555 n
Sr Li O1 125.3201(6) 1_555 5_554 n
Sr Li N1 54.6799(6) 1_555 1_555 n
Sr Li N1 125.3201(6) 1_555 5_554 n
Sr Li O2 51.29(11) 1_555 1_455 n
Sr Li O2 121.60(12) 1_555 2_545 n
Sr Li O2 128.71(11) 1_555 3_655 n
Sr Li O2 58.40(12) 1_555 4_565 n
Sr Li N2 51.29(11) 1_555 1_455 n
Sr Li N2 121.60(12) 1_555 2_545 n
Sr Li N2 128.71(11) 1_555 3_655 n
Sr Li N2 58.40(12) 1_555 4_565 n
Sr Li Sr 109.3598(11) 2_555 2_655 n
Sr Li Sr 109.5269(6) 2_555 5_544 n
Sr Li Sr 109.5269(6) 2_555 5_554 n
Sr Li Sr 70.6402(11) 2_555 6_554 n
Sr Li Sr 180.0 2_555 6_654 n
Sr Li O1 54.6799(6) 2_555 1_555 n
Sr Li O1 125.3201(6) 2_555 5_554 n
Sr Li N1 54.6799(6) 2_555 1_555 n
Sr Li N1 125.3201(6) 2_555 5_554 n
Sr Li O2 58.40(12) 2_555 1_455 n
Sr Li O2 51.29(11) 2_555 2_545 n
Sr Li O2 121.60(12) 2_555 3_655 n
Sr Li O2 128.71(11) 2_555 4_565 n
Sr Li N2 58.40(12) 2_555 1_455 n
Sr Li N2 51.29(11) 2_555 2_545 n
Sr Li N2 121.60(12) 2_555 3_655 n
Sr Li N2 128.71(11) 2_555 4_565 n
Sr Li Sr 109.5269(6) 2_655 5_544 n
Sr Li Sr 109.5269(6) 2_655 5_554 n
Sr Li Sr 180.0 2_655 6_554 n
Sr Li Sr 70.6402(11) 2_655 6_654 n
Sr Li O1 54.6799(6) 2_655 1_555 n
Sr Li O1 125.3201(6) 2_655 5_554 n
Sr Li N1 54.6799(6) 2_655 1_555 n
Sr Li N1 125.3201(6) 2_655 5_554 n
Sr Li O2 121.60(12) 2_655 1_455 n
Sr Li O2 128.71(11) 2_655 2_545 n
Sr Li O2 58.40(12) 2_655 3_655 n
Sr Li O2 51.29(11) 2_655 4_565 n
Sr Li N2 121.60(12) 2_655 1_455 n
Sr Li N2 128.71(11) 2_655 2_545 n
Sr Li N2 58.40(12) 2_655 3_655 n
Sr Li N2 51.29(11) 2_655 4_565 n
Sr Li Sr 109.3598(11) 5_544 5_554 n
Sr Li Sr 70.4731(6) 5_544 6_554 n
Sr Li Sr 70.4731(6) 5_544 6_654 n
Sr Li O1 125.3201(6) 5_544 1_555 n
Sr Li O1 54.6799(6) 5_544 5_554 n
Sr Li N1 125.3201(6) 5_544 1_555 n
Sr Li N1 54.6799(6) 5_544 5_554 n
Sr Li O2 128.71(11) 5_544 1_455 n
Sr Li O2 58.40(12) 5_544 2_545 n
Sr Li O2 51.29(11) 5_544 3_655 n
Sr Li O2 121.60(12) 5_544 4_565 n
Sr Li N2 128.71(11) 5_544 1_455 n
Sr Li N2 58.40(12) 5_544 2_545 n
Sr Li N2 51.29(11) 5_544 3_655 n
Sr Li N2 121.60(12) 5_544 4_565 n
Sr Li Sr 70.4731(6) 5_554 6_554 n
Sr Li Sr 70.4731(6) 5_554 6_654 n
Sr Li O1 125.3201(6) 5_554 1_555 n
Sr Li O1 54.6799(6) 5_554 5_554 n
Sr Li N1 125.3201(6) 5_554 1_555 n
Sr Li N1 54.6799(6) 5_554 5_554 n
Sr Li O2 51.29(11) 5_554 1_455 n
Sr Li O2 121.60(12) 5_554 2_545 n
Sr Li O2 128.71(11) 5_554 3_655 n
Sr Li O2 58.40(12) 5_554 4_565 n
Sr Li N2 51.29(11) 5_554 1_455 n
Sr Li N2 121.60(12) 5_554 2_545 n
Sr Li N2 128.71(11) 5_554 3_655 n
Sr Li N2 58.40(12) 5_554 4_565 n
Sr Li Sr 109.3598(11) 6_554 6_654 n
Sr Li O1 125.3201(6) 6_554 1_555 n
Sr Li O1 54.6799(6) 6_554 5_554 n
Sr Li N1 125.3201(6) 6_554 1_555 n
Sr Li N1 54.6799(6) 6_554 5_554 n
Sr Li O2 58.40(12) 6_554 1_455 n
Sr Li O2 51.29(11) 6_554 2_545 n
Sr Li O2 121.60(12) 6_554 3_655 n
Sr Li O2 128.71(11) 6_554 4_565 n
Sr Li N2 58.40(12) 6_554 1_455 n
Sr Li N2 51.29(11) 6_554 2_545 n
Sr Li N2 121.60(12) 6_554 3_655 n
Sr Li N2 128.71(11) 6_554 4_565 n
Sr Li O1 125.3201(6) 6_654 1_555 n
Sr Li O1 54.6799(6) 6_654 5_554 n
Sr Li N1 125.3201(6) 6_654 1_555 n
Sr Li N1 54.6799(6) 6_654 5_554 n
Sr Li O2 121.60(12) 6_654 1_455 n
Sr Li O2 128.71(11) 6_654 2_545 n
Sr Li O2 58.40(12) 6_654 3_655 n
Sr Li O2 51.29(11) 6_654 4_565 n
Sr Li N2 121.60(12) 6_654 1_455 n
Sr Li N2 128.71(11) 6_654 2_545 n
Sr Li N2 58.40(12) 6_654 3_655 n
Sr Li N2 51.29(11) 6_654 4_565 n
O1 Li O1 180.0 1_555 5_554 n
O1 Li N1 0.0 1_555 1_555 n
O1 Li N1 180.0 1_555 5_554 n
O1 Li O2 90.0 1_555 1_455 n
O1 Li O2 90.0 1_555 2_545 n
O1 Li O2 90.0 1_555 3_655 n
O1 Li O2 90.0 1_555 4_565 n
O1 Li N2 90.0 1_555 1_455 n
O1 Li N2 90.0 1_555 2_545 n
O1 Li N2 90.0 1_555 3_655 n
O1 Li N2 90.0 1_555 4_565 n
O1 Li N1 180.0 5_554 1_555 n
O1 Li N1 0.0 5_554 5_554 n
O1 Li O2 90.0 5_554 1_455 n
O1 Li O2 90.0 5_554 2_545 n
O1 Li O2 90.0 5_554 3_655 n
O1 Li O2 90.0 5_554 4_565 n
O1 Li N2 90.0 5_554 1_455 n
O1 Li N2 90.0 5_554 2_545 n
O1 Li N2 90.0 5_554 3_655 n
O1 Li N2 90.0 5_554 4_565 n
N1 Li N1 180.0 1_555 5_554 n
N1 Li O2 90.0 1_555 1_455 n
N1 Li O2 90.0 1_555 2_545 n
N1 Li O2 90.0 1_555 3_655 n
N1 Li O2 90.0 1_555 4_565 n
N1 Li N2 90.0 1_555 1_455 n
N1 Li N2 90.0 1_555 2_545 n
N1 Li N2 90.0 1_555 3_655 n
N1 Li N2 90.0 1_555 4_565 n
N1 Li O2 90.0 5_554 1_455 n
N1 Li O2 90.0 5_554 2_545 n
N1 Li O2 90.0 5_554 3_655 n
N1 Li O2 90.0 5_554 4_565 n
N1 Li N2 90.0 5_554 1_455 n
N1 Li N2 90.0 5_554 2_545 n
N1 Li N2 90.0 5_554 3_655 n
N1 Li N2 90.0 5_554 4_565 n
O2 Li O2 90.0 1_455 2_545 n
O2 Li O2 180.0 1_455 3_655 n
O2 Li O2 90.0 1_455 4_565 n
O2 Li N2 0.0 1_455 1_455 n
O2 Li N2 90.0 1_455 2_545 n
O2 Li N2 180.0 1_455 3_655 n
O2 Li N2 90.0 1_455 4_565 n
O2 Li O2 90.0 2_545 3_655 n
O2 Li O2 180.0 2_545 4_565 n
O2 Li N2 90.0 2_545 1_455 n
O2 Li N2 0.0 2_545 2_545 n
O2 Li N2 90.0 2_545 3_655 n
O2 Li N2 180.0 2_545 4_565 n
O2 Li O2 90.0 3_655 4_565 n
O2 Li N2 180.0 3_655 1_455 n
O2 Li N2 90.0 3_655 2_545 n
O2 Li N2 0.0 3_655 3_655 n
O2 Li N2 90.0 3_655 4_565 n
O2 Li N2 90.0 4_565 1_455 n
O2 Li N2 180.0 4_565 2_545 n
O2 Li N2 90.0 4_565 3_655 n
O2 Li N2 0.0 4_565 4_565 n
N2 Li N2 90.0 1_455 2_545 n
N2 Li N2 180.0 1_455 3_655 n
N2 Li N2 90.0 1_455 4_565 n
N2 Li N2 90.0 2_545 3_655 n
N2 Li N2 180.0 2_545 4_565 n
N2 Li N2 90.0 3_655 4_565 n
Sr O1 Sr 180.0 1_545 1_555 n
Sr O1 Sr 90.0 1_545 2_555 n
Sr O1 Sr 90.0 1_545 2_655 n
Sr O1 Ta 90.0 1_545 1_555 n
Sr O1 Ta 90.0 1_545 5_555 n
Sr O1 Li 90.0 1_545 1_555 n
Sr O1 Li 90.0 1_545 5_555 n
Sr O1 Sr 90.0 1_555 2_555 n
Sr O1 Sr 90.0 1_555 2_655 n
Sr O1 Ta 90.0 1_555 1_555 n
Sr O1 Ta 90.0 1_555 5_555 n
Sr O1 Li 90.0 1_555 1_555 n
Sr O1 Li 90.0 1_555 5_555 n
Sr O1 Sr 180.0 2_555 2_655 n
Sr O1 Ta 90.0 2_555 1_555 n
Sr O1 Ta 90.0 2_555 5_555 n
Sr O1 Li 90.0 2_555 1_555 n
Sr O1 Li 90.0 2_555 5_555 n
Sr O1 Ta 90.0 2_655 1_555 n
Sr O1 Ta 90.0 2_655 5_555 n
Sr O1 Li 90.0 2_655 1_555 n
Sr O1 Li 90.0 2_655 5_555 n
Ta O1 Ta 180.0 1_555 5_555 n
Ta O1 Li 0.0 1_555 1_555 n
Ta O1 Li 180.0 1_555 5_555 n
Ta O1 Li 180.0 5_555 1_555 n
Ta O1 Li 0.0 5_555 5_555 n
Li O1 Li 180.0 1_555 5_555 n
Sr N1 Sr 180.0 1_545 1_555 n
Sr N1 Sr 90.0 1_545 2_555 n
Sr N1 Sr 90.0 1_545 2_655 n
Sr N1 Ta 90.0 1_545 1_555 n
Sr N1 Ta 90.0 1_545 5_555 n
Sr N1 Li 90.0 1_545 1_555 n
Sr N1 Li 90.0 1_545 5_555 n
Sr N1 Sr 90.0 1_555 2_555 n
Sr N1 Sr 90.0 1_555 2_655 n
Sr N1 Ta 90.0 1_555 1_555 n
Sr N1 Ta 90.0 1_555 5_555 n
Sr N1 Li 90.0 1_555 1_555 n
Sr N1 Li 90.0 1_555 5_555 n
Sr N1 Sr 180.0 2_555 2_655 n
Sr N1 Ta 90.0 2_555 1_555 n
Sr N1 Ta 90.0 2_555 5_555 n
Sr N1 Li 90.0 2_555 1_555 n
Sr N1 Li 90.0 2_555 5_555 n
Sr N1 Ta 90.0 2_655 1_555 n
Sr N1 Ta 90.0 2_655 5_555 n
Sr N1 Li 90.0 2_655 1_555 n
Sr N1 Li 90.0 2_655 5_555 n
Ta N1 Ta 180.0 1_555 5_555 n
Ta N1 Li 0.0 1_555 1_555 n
Ta N1 Li 180.0 1_555 5_555 n
Ta N1 Li 180.0 5_555 1_555 n
Ta N1 Li 0.0 5_555 5_555 n
Li N1 Li 180.0 1_555 5_555 n
Sr O2 Sr 89.659(14) 1_655 2_655 n
Sr O2 Sr 95.40(17) 1_655 5_654 n
Sr O2 Sr 174.94(16) 1_655 6_654 n
Sr O2 Ta 93.39(10) 1_655 1_655 n
Sr O2 Ta 93.39(10) 1_655 105_553 n
Sr O2 Li 93.39(10) 1_655 1_655 n
Sr O2 Li 93.39(10) 1_655 105_553 n
Sr O2 Sr 174.94(16) 2_655 5_654 n
Sr O2 Sr 85.28(14) 2_655 6_654 n
Sr O2 Ta 86.29(12) 2_655 1_655 n
Sr O2 Ta 86.29(12) 2_655 105_553 n
Sr O2 Li 86.29(12) 2_655 1_655 n
Sr O2 Li 86.29(12) 2_655 105_553 n
Sr O2 Sr 89.659(14) 5_654 6_654 n
Sr O2 Ta 93.39(10) 5_654 1_655 n
Sr O2 Ta 93.39(10) 5_654 105_553 n
Sr O2 Li 93.39(10) 5_654 1_655 n
Sr O2 Li 93.39(10) 5_654 105_553 n
Sr O2 Ta 86.29(12) 6_654 1_655 n
Sr O2 Ta 86.29(12) 6_654 105_553 n
Sr O2 Li 86.29(12) 6_654 1_655 n
Sr O2 Li 86.29(12) 6_654 105_553 n
Ta O2 Ta 169.92(31) 1_655 105_553 n
Ta O2 Li 0.0 1_655 1_655 n
Ta O2 Li 169.92(31) 1_655 105_553 n
Ta O2 Li 169.92(31) 105_553 1_655 n
Ta O2 Li 0.0 105_553 105_553 n
Li O2 Li 169.92(31) 1_655 105_553 n
Sr N2 Sr 89.659(14) 1_655 2_655 n
Sr N2 Sr 95.40(17) 1_655 5_654 n
Sr N2 Sr 174.94(16) 1_655 6_654 n
Sr N2 Ta 93.39(10) 1_655 1_655 n
Sr N2 Ta 93.39(10) 1_655 105_553 n
Sr N2 Li 93.39(10) 1_655 1_655 n
Sr N2 Li 93.39(10) 1_655 105_553 n
Sr N2 Sr 174.94(16) 2_655 5_654 n
Sr N2 Sr 85.28(14) 2_655 6_654 n
Sr N2 Ta 86.29(12) 2_655 1_655 n
Sr N2 Ta 86.29(12) 2_655 105_553 n
Sr N2 Li 86.29(12) 2_655 1_655 n
Sr N2 Li 86.29(12) 2_655 105_553 n
Sr N2 Sr 89.659(14) 5_654 6_654 n
Sr N2 Ta 93.39(10) 5_654 1_655 n
Sr N2 Ta 93.39(10) 5_654 105_553 n
Sr N2 Li 93.39(10) 5_654 1_655 n
Sr N2 Li 93.39(10) 5_654 105_553 n
Sr N2 Ta 86.29(12) 6_654 1_655 n
Sr N2 Ta 86.29(12) 6_654 105_553 n
Sr N2 Li 86.29(12) 6_654 1_655 n
Sr N2 Li 86.29(12) 6_654 105_553 n
Ta N2 Ta 169.92(31) 1_655 105_553 n
Ta N2 Li 0.0 1_655 1_655 n
Ta N2 Li 169.92(31) 1_655 105_553 n
Ta N2 Li 169.92(31) 105_553 1_655 n
Ta N2 Li 0.0 105_553 105_553 n
Li N2 Li 169.92(31) 1_655 105_553 n

loop_
_geom_bond_atom_site_label_1
_geom_bond_atom_site_label_2
_geom_bond_distance
_geom_bond_site_symmetry_2
_geom_bond_publ_flag
Sr Sr 4.02658(4) 2_555 n
Sr Sr 4.02658(4) 2_565 n
Sr Sr 4.02658(4) 2_655 n
Sr Sr 4.02658(4) 2_665 n
Sr Sr 4.03489(8) 5_554 n
Sr Sr 4.03489(8) 5_555 n
Sr Ta 3.489520(30) 1_555 n
Sr Ta 3.489520(30) 1_565 n
Sr Ta 3.489520(30) 5_555 n
Sr Ta 3.489520(30) 5_565 n
Sr Ta 3.489520(30) 101_455 n
Sr Ta 3.489520(30) 101_555 n
Sr Ta 3.489520(30) 105_455 n
Sr Ta 3.489520(30) 105_555 n
Sr Li 3.489520(30) 1_555 n
Sr Li 3.489520(30) 1_565 n
Sr Li 3.489520(30) 5_555 n
Sr Li 3.489520(30) 5_565 n
Sr Li 3.489520(30) 101_455 n
Sr Li 3.489520(30) 101_555 n
Sr Li 3.489520(30) 105_455 n
Sr Li 3.489520(30) 105_555 n
Sr O1 2.847220(30) 1_555 n
Sr O1 2.847220(30) 1_565 n
Sr O1 2.847220(30) 105_455 n
Sr O1 2.847220(30) 105_555 n
Sr N1 2.847220(30) 1_555 n
Sr N1 2.847220(30) 1_565 n
Sr N1 2.847220(30) 105_455 n
Sr N1 2.847220(30) 105_555 n
Sr O2 2.728(4) 1_455 n
Sr O2 2.978(4) 2_555 n
Sr O2 2.728(4) 3_665 n
Sr O2 2.978(4) 4_565 n
Sr O2 2.728(4) 5_655 n
Sr O2 2.978(4) 6_565 n
Sr O2 2.728(4) 7_465 n
Sr O2 2.978(4) 8_555 n
Sr N2 2.728(4) 1_455 n
Sr N2 2.978(4) 2_555 n
Sr N2 2.728(4) 3_665 n
Sr N2 2.978(4) 4_565 n
Sr N2 2.728(4) 5_655 n
Sr N2 2.978(4) 6_565 n
Sr N2 2.728(4) 7_465 n
Sr N2 2.978(4) 8_555 n
Ta Sr 3.489520(30) 1_545 n
Ta Sr 3.489520(30) 1_555 n
Ta Sr 3.489520(30) 2_555 n
Ta Sr 3.489520(30) 2_655 n
Ta Sr 3.489520(30) 5_544 n
Ta Sr 3.489520(30) 5_554 n
Ta Sr 3.489520(30) 6_554 n
Ta Sr 3.489520(30) 6_654 n
Ta O1 2.01744(4) 1_555 n
Ta O1 2.01744(4) 5_554 n
Ta N1 2.01744(4) 1_555 n
Ta N1 2.01744(4) 5_554 n
Ta O2 2.0211(5) 1_455 n
Ta O2 2.0211(5) 2_545 n
Ta O2 2.0211(5) 3_655 n
Ta O2 2.0211(5) 4_565 n
Ta N2 2.0211(5) 1_455 n
Ta N2 2.0211(5) 2_545 n
Ta N2 2.0211(5) 3_655 n
Ta N2 2.0211(5) 4_565 n
Li Sr 3.489520(30) 1_545 n
Li Sr 3.489520(30) 1_555 n
Li Sr 3.489520(30) 2_555 n
Li Sr 3.489520(30) 2_655 n
Li Sr 3.489520(30) 5_544 n
Li Sr 3.489520(30) 5_554 n
Li Sr 3.489520(30) 6_554 n
Li Sr 3.489520(30) 6_654 n
Li O1 2.01744(4) 1_555 n
Li O1 2.01744(4) 5_554 n
Li N1 2.01744(4) 1_555 n
Li N1 2.01744(4) 5_554 n
Li O2 2.0211(5) 1_455 n
Li O2 2.0211(5) 2_545 n
Li O2 2.0211(5) 3_655 n
Li O2 2.0211(5) 4_565 n
Li N2 2.0211(5) 1_455 n
Li N2 2.0211(5) 2_545 n
Li N2 2.0211(5) 3_655 n
Li N2 2.0211(5) 4_565 n
O1 Sr 2.847220(30) 1_545 n
O1 Sr 2.847220(30) 1_555 n
O1 Sr 2.847220(30) 2_555 n
O1 Sr 2.847220(30) 2_655 n
O1 Ta 2.01744(4) 1_555 n
O1 Ta 2.01744(4) 5_555 n
O1 Li 2.01744(4) 1_555 n
O1 Li 2.01744(4) 5_555 n
N1 Sr 2.847220(30) 1_545 n
N1 Sr 2.847220(30) 1_555 n
N1 Sr 2.847220(30) 2_555 n
N1 Sr 2.847220(30) 2_655 n
N1 Ta 2.01744(4) 1_555 n
N1 Ta 2.01744(4) 5_555 n
N1 Li 2.01744(4) 1_555 n
N1 Li 2.01744(4) 5_555 n
O2 Sr 2.728(4) 1_655 n
O2 Sr 2.978(4) 2_655 n
O2 Sr 2.728(4) 5_654 n
O2 Sr 2.978(4) 6_654 n
O2 Ta 2.0211(5) 1_655 n
O2 Ta 2.0211(5) 105_555 n
O2 Li 2.0211(5) 1_655 n
O2 Li 2.0211(5) 105_555 n
N2 Sr 2.728(4) 1_655 n
N2 Sr 2.978(4) 2_655 n
N2 Sr 2.728(4) 5_654 n
N2 Sr 2.978(4) 6_654 n
N2 Ta 2.0211(5) 1_655 n
N2 Ta 2.0211(5) 105_555 n
N2 Li 2.0211(5) 1_655 n
N2 Li 2.0211(5) 105_555 n
